data_2226142
loop_
_publ_author_name
'Zhang, Peng'
'Zhu, Weiqun'

_publ_section_title
;
 Diethyl
 4-(4-cyanophenyl)-2,6-dimethyl-1,4-dihydropyridine-3,5-dicarboxylate
;
_journal_coeditor_code HB5444
_journal_issue 6
_journal_name_full 'Acta Crystallographica Section E'
_journal_page_first o1424
_journal_paper_doi 10.1107/S1600536810018155
_journal_volume 66
_journal_year 2010
_chemical_formula_iupac 'C20 H22 N2 O4'
_chemical_formula_moiety 'C20 H22 N2 O4'
_chemical_formula_sum 'C20 H22 N2 O4'
_chemical_formula_weight 354.40
_chemical_name_systematic
;
Diethyl 4-(4-cyanophenyl)-2,6-dimethyl-1,4-dihydropyridine-3,5-dicarboxylate
;
_space_group_IT_number 14
_symmetry_cell_setting monoclinic
_symmetry_space_group_name_Hall '-P 2yn'
_symmetry_space_group_name_H-M 'P 1 21/n 1'
_atom_sites_solution_hydrogens geom
_atom_sites_solution_primary direct
_atom_sites_solution_secondary difmap
_audit_creation_method SHELXL-97
_cell_angle_alpha 90.00
_cell_angle_beta 91.4930(10)
_cell_angle_gamma 90.00
_cell_formula_units_Z 4
_cell_length_a 10.4596(13)
_cell_length_b 9.5117(12)
_cell_length_c 19.160(2)
_cell_measurement_reflns_used 3532
_cell_measurement_temperature 296(2)
_cell_measurement_theta_max 25.93
_cell_measurement_theta_min 2.39
_cell_volume 1905.6(4)
_computing_cell_refinement 'SAINT-Plus (Bruker, 2001)'
_computing_data_collection 'APEX2 (Bruker, 2004)'
_computing_data_reduction 'SAINT-Plus (Bruker, 2001)'
_computing_molecular_graphics 'SHELXTL (Sheldrick, 2008)'
_computing_publication_material 'SHELXTL (Sheldrick, 2008)'
_computing_structure_refinement 'SHELXL97 (Sheldrick, 2008)'
_computing_structure_solution 'SHELXS97 (Sheldrick, 2008)'
_diffrn_ambient_temperature 296(2)
_diffrn_measured_fraction_theta_full 0.983
_diffrn_measured_fraction_theta_max 0.983
_diffrn_measurement_device_type 'Bruker APEXII CCD'
_diffrn_measurement_method 'phi and omega scans'
_diffrn_radiation_monochromator graphite
_diffrn_radiation_source 'fine-focus sealed tube'
_diffrn_radiation_type MoK\a
_diffrn_radiation_wavelength 0.71073
_diffrn_reflns_av_R_equivalents 0.0198
_diffrn_reflns_av_sigmaI/netI 0.0213
_diffrn_reflns_limit_h_max 10
_diffrn_reflns_limit_h_min -12
_diffrn_reflns_limit_k_max 11
_diffrn_reflns_limit_k_min -9
_diffrn_reflns_limit_l_max 22
_diffrn_reflns_limit_l_min -22
_diffrn_reflns_number 10000
_diffrn_reflns_theta_full 25.00
_diffrn_reflns_theta_max 25.00
_diffrn_reflns_theta_min 2.19
_diffrn_standards_number 0
_exptl_absorpt_coefficient_mu 0.087
_exptl_absorpt_correction_T_max 0.993
_exptl_absorpt_correction_T_min 0.990
_exptl_absorpt_correction_type multi-scan
_exptl_absorpt_process_details '(SADABS; Bruker, 2001)'
_exptl_crystal_colour colorless
_exptl_crystal_density_diffrn 1.235
_exptl_crystal_density_method 'not measured'
_exptl_crystal_description block
_exptl_crystal_F_000 752
_exptl_crystal_size_max 0.12
_exptl_crystal_size_mid 0.10
_exptl_crystal_size_min 0.08
_refine_diff_density_max 0.311
_refine_diff_density_min -0.281
_refine_ls_extinction_coef 0.012(2)
_refine_ls_extinction_expression Fc^*^=kFc[1+0.001xFc^2^\l^3^/sin(2\q)]^-1/4^
_refine_ls_extinction_method 'SHELXL97 (Sheldrick, 2008)'
_refine_ls_goodness_of_fit_ref 1.018
_refine_ls_hydrogen_treatment constr
_refine_ls_matrix_type full
_refine_ls_number_parameters 249
_refine_ls_number_reflns 3298
_refine_ls_number_restraints 2
_refine_ls_restrained_S_all 1.018
_refine_ls_R_factor_all 0.0706
_refine_ls_R_factor_gt 0.0508
_refine_ls_shift/su_max 0.001
_refine_ls_shift/su_mean 0.000
_refine_ls_structure_factor_coef Fsqd
_refine_ls_weighting_details 'calc w=1/[\s^2^(Fo^2^)+(0.0857P)^2^+0.6251P] where P=(Fo^2^+2Fc^2^)/3'
_refine_ls_weighting_scheme calc
_refine_ls_wR_factor_gt 0.1412
_refine_ls_wR_factor_ref 0.1616
_reflns_number_gt 2408
_reflns_number_total 3298
_reflns_threshold_expression I>2\s(I)
_cod_data_source_file hb5444.cif
_cod_data_source_block I
_cod_depositor_comments
;
The following automatic conversions were performed:
'_symmetry_cell_setting' value 'Monoclinic' changed to 'monoclinic'
according to '/home/saulius/struct/CIF-dictionaries/cif_core.dic'
dictionary named 'cif_core.dic' version 2.4.1 from
2010-06-29.

'_exptl_absorpt_correction_type' value 'Multi-scan' changed
to 'multi-scan' according to
'/home/saulius/struct/CIF-dictionaries/cif_core.dic' dictionary named
'cif_core.dic' version 2.4.1 from 2010-06-29.

Automatic conversion script
Id: cif_fix_enum 1527 2010-12-29 10:47:43Z saulius 
;
_cod_original_sg_symbol_H-M 'P 21/n'
_cod_database_code 2226142
_cod_database_fobs_code 2226142

loop_
_symmetry_equiv_pos_as_xyz
'x, y, z'
'-x+1/2, y+1/2, -z+1/2'
'-x, -y, -z'
'x-1/2, -y-1/2, z-1/2'

loop_
_atom_site_type_symbol
_atom_site_label
_atom_site_fract_x
_atom_site_fract_y
_atom_site_fract_z
_atom_site_U_iso_or_equiv
_atom_site_adp_type
_atom_site_calc_flag
_atom_site_refinement_flags
_atom_site_occupancy
_atom_site_disorder_assembly
_atom_site_disorder_group
C C1 0.5366(2) 0.1062(3) 0.32734(12) 0.0574(6) Uani d . 1 . .
C C2 0.4507(2) 0.0690(2) 0.27004(10) 0.0483(5) Uani d . 1 . .
C C3 0.3890(2) -0.0596(3) 0.26959(12) 0.0607(6) Uani d . 1 . .
H H3 0.4024 -0.1222 0.3063 0.073 Uiso calc R 1 . .
C C4 0.3078(2) -0.0948(2) 0.21466(12) 0.0573(6) Uani d . 1 . .
H H4 0.2670 -0.1817 0.2145 0.069 Uiso calc R 1 . .
C C5 0.28599(19) -0.0030(2) 0.15987(10) 0.0419(5) Uani d . 1 . .
C C6 0.3497(2) 0.1239(2) 0.16056(12) 0.0535(6) Uani d . 1 . .
H H6 0.3378 0.1854 0.1233 0.064 Uiso calc R 1 . .
C C7 0.4306(2) 0.1614(2) 0.21529(12) 0.0552(6) Uani d . 1 . .
H H7 0.4713 0.2483 0.2154 0.066 Uiso calc R 1 . .
C C8 0.19219(19) -0.0393(2) 0.09975(11) 0.0444(5) Uani d . 1 . .
H H8 0.1533 -0.1305 0.1098 0.053 Uiso calc R 1 . .
C C9 0.2616(2) -0.0512(2) 0.03111(12) 0.0507(6) Uani d . 1 . .
C C10 0.2559(2) 0.0529(3) -0.01647(11) 0.0528(6) Uani d . 1 . .
C C11 0.08375(19) 0.1693(2) 0.04492(10) 0.0445(5) Uani d . 1 . .
C C12 0.08624(18) 0.0706(2) 0.09551(10) 0.0425(5) Uani d . 1 . .
C C13 -0.0033(2) 0.0607(2) 0.15302(12) 0.0490(5) Uani d . 1 . .
C C14 -0.1644(3) 0.1750(3) 0.21848(15) 0.0738(8) Uani d . 1 . .
H H14A -0.1152 0.1750 0.2621 0.089 Uiso calc R 1 . .
H H14B -0.2190 0.0925 0.2175 0.089 Uiso calc R 1 . .
C C15 -0.2415(3) 0.3012(3) 0.2130(2) 0.0980(11) Uani d . 1 . .
H H15A -0.1871 0.3823 0.2168 0.147 Uiso calc R 1 . .
H H15B -0.3019 0.3025 0.2498 0.147 Uiso calc R 1 . .
H H15C -0.2864 0.3024 0.1687 0.147 Uiso calc R 1 . .
C C16 -0.0089(2) 0.2888(3) 0.03443(13) 0.0586(6) Uani d . 1 . .
H H16A -0.0883 0.2659 0.0557 0.088 Uiso calc R 1 . .
H H16B -0.0235 0.3045 -0.0146 0.088 Uiso calc R 1 . .
H H16C 0.0261 0.3724 0.0555 0.088 Uiso calc R 1 . .
C C17 0.3287(3) 0.0650(4) -0.08253(13) 0.0756(8) Uani d . 1 . .
H H17A 0.4001 0.1272 -0.0752 0.113 Uiso calc R 1 . .
H H17B 0.2735 0.1017 -0.1190 0.113 Uiso calc R 1 . .
H H17C 0.3592 -0.0261 -0.0958 0.113 Uiso calc R 1 . .
C C18 0.3377(2) -0.1776(3) 0.01887(15) 0.0676(7) Uani d . 1 . .
C C19 0.3950(6) -0.3990(5) 0.0605(3) 0.158(2) Uani d D 1 . .
H H19A 0.3515 -0.4556 0.0251 0.190 Uiso calc PR 0.669(14) A 1
H H19B 0.4793 -0.3765 0.0437 0.190 Uiso calc PR 0.669(14) A 1
H H19C 0.4473 -0.3909 0.0196 0.190 Uiso calc PR 0.331(14) A 2
H H19D 0.4514 -0.4147 0.1007 0.190 Uiso calc PR 0.331(14) A 2
C C20A 0.4079(13) -0.4759(9) 0.1207(5) 0.185(6) Uani d PD 0.669(14) A 1
H H20A 0.4549 -0.5603 0.1116 0.278 Uiso calc PR 0.669(14) A 1
H H20B 0.3248 -0.4999 0.1371 0.278 Uiso calc PR 0.669(14) A 1
H H20C 0.4530 -0.4213 0.1556 0.278 Uiso calc PR 0.669(14) A 1
C C20B 0.3114(12) -0.5133(12) 0.0522(12) 0.141(9) Uani d PD 0.331(14) A 2
H H20D 0.3600 -0.5980 0.0467 0.212 Uiso calc PR 0.331(14) A 2
H H20E 0.2573 -0.4988 0.0116 0.212 Uiso calc PR 0.331(14) A 2
H H20F 0.2598 -0.5213 0.0927 0.212 Uiso calc PR 0.331(14) A 2
N N1 0.6066(2) 0.1329(3) 0.37179(12) 0.0765(7) Uani d . 1 . .
N N2 0.17490(18) 0.1647(2) -0.00618(9) 0.0534(5) Uani d . 1 . .
H H2 0.1813 0.2363 -0.0333 0.064 Uiso calc R 1 . .
O O1 0.4059(2) -0.2026(3) -0.02939(13) 0.1062(8) Uani d . 1 . .
O O2 0.3246(2) -0.2705(2) 0.06982(13) 0.0967(7) Uani d . 1 A .
O O3 -0.07949(16) 0.17231(17) 0.16008(9) 0.0641(5) Uani d . 1 . .
O O4 -0.00600(19) -0.0369(2) 0.19268(11) 0.0824(6) Uani d . 1 . .

loop_
_atom_site_aniso_label
_atom_site_aniso_U_11
_atom_site_aniso_U_22
_atom_site_aniso_U_33
_atom_site_aniso_U_12
_atom_site_aniso_U_13
_atom_site_aniso_U_23
C1 0.0631(14) 0.0625(15) 0.0467(13) 0.0055(12) -0.0004(11) -0.0063(11)
C2 0.0482(12) 0.0555(13) 0.0413(11) 0.0057(10) -0.0013(9) -0.0061(9)
C3 0.0722(15) 0.0591(15) 0.0503(13) -0.0007(12) -0.0094(12) 0.0147(11)
C4 0.0642(14) 0.0456(13) 0.0617(14) -0.0084(11) -0.0080(11) 0.0095(10)
C5 0.0410(10) 0.0396(11) 0.0452(11) 0.0051(9) 0.0025(8) -0.0017(8)
C6 0.0648(14) 0.0462(13) 0.0489(12) -0.0052(11) -0.0103(11) 0.0075(10)
C7 0.0603(13) 0.0466(12) 0.0582(13) -0.0064(11) -0.0068(11) -0.0006(10)
C8 0.0446(11) 0.0371(11) 0.0513(12) -0.0006(9) -0.0025(9) -0.0032(9)
C9 0.0453(12) 0.0539(13) 0.0525(12) 0.0024(10) -0.0052(10) -0.0144(10)
C10 0.0461(12) 0.0658(15) 0.0464(12) -0.0015(11) -0.0022(9) -0.0127(11)
C11 0.0433(11) 0.0461(12) 0.0436(11) 0.0011(9) -0.0056(9) -0.0029(9)
C12 0.0398(11) 0.0418(11) 0.0456(11) -0.0011(9) -0.0029(9) -0.0042(9)
C13 0.0465(12) 0.0448(12) 0.0557(12) -0.0004(10) 0.0026(10) 0.0015(10)
C14 0.0735(17) 0.0753(18) 0.0740(17) 0.0031(14) 0.0293(14) -0.0027(14)
C15 0.088(2) 0.074(2) 0.135(3) 0.0022(16) 0.058(2) -0.0069(19)
C16 0.0624(14) 0.0569(14) 0.0562(13) 0.0106(11) -0.0044(11) 0.0070(11)
C17 0.0687(16) 0.106(2) 0.0526(14) 0.0028(15) 0.0107(12) -0.0091(14)
C18 0.0628(15) 0.0681(17) 0.0715(17) 0.0159(13) -0.0080(13) -0.0218(14)
C19 0.203(5) 0.090(3) 0.183(5) 0.084(4) 0.027(4) -0.008(3)
C20A 0.279(14) 0.093(5) 0.186(9) 0.083(7) 0.039(9) 0.046(6)
C20B 0.128(12) 0.070(9) 0.23(2) 0.017(7) 0.035(12) 0.030(10)
N1 0.0915(16) 0.0847(16) 0.0522(12) -0.0014(13) -0.0187(12) -0.0122(11)
N2 0.0585(11) 0.0569(11) 0.0450(10) 0.0036(9) 0.0028(8) 0.0062(8)
O1 0.1042(16) 0.1076(18) 0.1084(17) 0.0390(14) 0.0303(14) -0.0284(14)
O2 0.1248(18) 0.0670(13) 0.0989(16) 0.0474(13) 0.0125(13) -0.0023(12)
O3 0.0684(10) 0.0557(10) 0.0694(11) 0.0101(8) 0.0264(9) 0.0053(8)
O4 0.0811(13) 0.0715(12) 0.0963(14) 0.0160(10) 0.0341(11) 0.0318(11)

loop_
_atom_type_symbol
_atom_type_description
_atom_type_scat_dispersion_real
_atom_type_scat_dispersion_imag
_atom_type_scat_source
C C 0.0033 0.0016 'International Tables Vol C Tables 4.2.6.8 and 6.1.1.4'
H H 0.0000 0.0000 'International Tables Vol C Tables 4.2.6.8 and 6.1.1.4'
N N 0.0061 0.0033 'International Tables Vol C Tables 4.2.6.8 and 6.1.1.4'
O O 0.0106 0.0060 'International Tables Vol C Tables 4.2.6.8 and 6.1.1.4'

loop_
_geom_angle_atom_site_label_1
_geom_angle_atom_site_label_2
_geom_angle_atom_site_label_3
_geom_angle_site_symmetry_1
_geom_angle_site_symmetry_3
_geom_angle
_geom_angle_publ_flag
N1 C1 C2 . . 178.1(3) ?
C7 C2 C3 . . 119.8(2) ?
C7 C2 C1 . . 120.1(2) ?
C3 C2 C1 . . 120.1(2) ?
C4 C3 C2 . . 119.9(2) ?
C4 C3 H3 . . 120.0 ?
C2 C3 H3 . . 120.0 ?
C3 C4 C5 . . 120.9(2) ?
C3 C4 H4 . . 119.5 ?
C5 C4 H4 . . 119.5 ?
C6 C5 C4 . . 118.5(2) ?
C6 C5 C8 . . 120.27(18) ?
C4 C5 C8 . . 121.25(19) ?
C7 C6 C5 . . 121.4(2) ?
C7 C6 H6 . . 119.3 ?
C5 C6 H6 . . 119.3 ?
C6 C7 C2 . . 119.5(2) ?
C6 C7 H7 . . 120.3 ?
C2 C7 H7 . . 120.3 ?
C9 C8 C12 . . 111.57(17) ?
C9 C8 C5 . . 110.82(16) ?
C12 C8 C5 . . 109.63(16) ?
C9 C8 H8 . . 108.2 ?
C12 C8 H8 . . 108.2 ?
C5 C8 H8 . . 108.2 ?
C10 C9 C18 . . 120.7(2) ?
C10 C9 C8 . . 121.06(19) ?
C18 C9 C8 . . 118.2(2) ?
C9 C10 N2 . . 119.2(2) ?
C9 C10 C17 . . 127.9(2) ?
N2 C10 C17 . . 112.9(2) ?
C12 C11 N2 . . 119.03(18) ?
C12 C11 C16 . . 128.49(19) ?
N2 C11 C16 . . 112.47(18) ?
C11 C12 C13 . . 125.70(19) ?
C11 C12 C8 . . 121.06(18) ?
C13 C12 C8 . . 113.16(18) ?
O4 C13 O3 . . 121.7(2) ?
O4 C13 C12 . . 123.4(2) ?
O3 C13 C12 . . 114.78(19) ?
O3 C14 C15 . . 108.1(2) ?
O3 C14 H14A . . 110.1 ?
C15 C14 H14A . . 110.1 ?
O3 C14 H14B . . 110.1 ?
C15 C14 H14B . . 110.1 ?
H14A C14 H14B . . 108.4 ?
C14 C15 H15A . . 109.5 ?
C14 C15 H15B . . 109.5 ?
H15A C15 H15B . . 109.5 ?
C14 C15 H15C . . 109.5 ?
H15A C15 H15C . . 109.5 ?
H15B C15 H15C . . 109.5 ?
C11 C16 H16A . . 109.5 ?
C11 C16 H16B . . 109.5 ?
H16A C16 H16B . . 109.5 ?
C11 C16 H16C . . 109.5 ?
H16A C16 H16C . . 109.5 ?
H16B C16 H16C . . 109.5 ?
C10 C17 H17A . . 109.5 ?
C10 C17 H17B . . 109.5 ?
H17A C17 H17B . . 109.5 ?
C10 C17 H17C . . 109.5 ?
H17A C17 H17C . . 109.5 ?
H17B C17 H17C . . 109.5 ?
O1 C18 O2 . . 120.5(3) ?
O1 C18 C9 . . 128.2(3) ?
O2 C18 C9 . . 111.2(2) ?
C20A C19 C20B . . 74.2(9) ?
C20A C19 O2 . . 112.8(5) ?
C20B C19 O2 . . 110.7(7) ?
C20A C19 H19A . . 109.0 ?
O2 C19 H19A . . 109.0 ?
C20A C19 H19B . . 109.0 ?
C20B C19 H19B . . 134.7 ?
O2 C19 H19B . . 109.0 ?
H19A C19 H19B . . 107.8 ?
C20A C19 H19C . . 132.7 ?
C20B C19 H19C . . 109.5 ?
O2 C19 H19C . . 109.5 ?
H19A C19 H19C . . 75.2 ?
C20B C19 H19D . . 109.5 ?
O2 C19 H19D . . 109.5 ?
H19A C19 H19D . . 137.2 ?
H19B C19 H19D . . 76.0 ?
H19C C19 H19D . . 108.1 ?
C19 C20A H20A . . 109.5 ?
C19 C20A H20B . . 109.5 ?
H20A C20A H20B . . 109.5 ?
C19 C20A H20C . . 109.5 ?
H20A C20A H20C . . 109.5 ?
H20B C20A H20C . . 109.5 ?
C19 C20B H20D . . 109.5 ?
C19 C20B H20E . . 109.5 ?
H20D C20B H20E . . 109.5 ?
C19 C20B H20F . . 109.5 ?
H20D C20B H20F . . 109.5 ?
H20E C20B H20F . . 109.5 ?
C10 N2 C11 . . 124.26(19) ?
C10 N2 H2 . . 117.9 ?
C11 N2 H2 . . 117.9 ?
C18 O2 C19 . . 114.2(3) ?
C13 O3 C14 . . 118.16(19) ?

loop_
_geom_bond_atom_site_label_1
_geom_bond_atom_site_label_2
_geom_bond_site_symmetry_2
_geom_bond_distance
_geom_bond_publ_flag
C1 N1 . 1.137(3) ?
C1 C2 . 1.444(3) ?
C2 C7 . 1.380(3) ?
C2 C3 . 1.383(3) ?
C3 C4 . 1.377(3) ?
C3 H3 . 0.9300 ?
C4 C5 . 1.380(3) ?
C4 H4 . 0.9300 ?
C5 C6 . 1.378(3) ?
C5 C8 . 1.533(3) ?
C6 C7 . 1.377(3) ?
C6 H6 . 0.9300 ?
C7 H7 . 0.9300 ?
C8 C9 . 1.523(3) ?
C8 C12 . 1.524(3) ?
C8 H8 . 0.9800 ?
C9 C10 . 1.346(3) ?
C9 C18 . 1.464(3) ?
C10 N2 . 1.377(3) ?
C10 C17 . 1.499(3) ?
C11 C12 . 1.349(3) ?
C11 N2 . 1.385(3) ?
C11 C16 . 1.504(3) ?
C12 C13 . 1.467(3) ?
C13 O4 . 1.201(3) ?
C13 O3 . 1.336(3) ?
C14 O3 . 1.447(3) ?
C14 C15 . 1.448(4) ?
C14 H14A . 0.9700 ?
C14 H14B . 0.9700 ?
C15 H15A . 0.9600 ?
C15 H15B . 0.9600 ?
C15 H15C . 0.9600 ?
C16 H16A . 0.9600 ?
C16 H16B . 0.9600 ?
C16 H16C . 0.9600 ?
C17 H17A . 0.9600 ?
C17 H17B . 0.9600 ?
C17 H17C . 0.9600 ?
C18 O1 . 1.206(3) ?
C18 O2 . 1.326(4) ?
C19 C20A . 1.370(8) ?
C19 C20B . 1.401(9) ?
C19 O2 . 1.440(4) ?
C19 H19A . 0.9700 ?
C19 H19B . 0.9700 ?
C19 H19C . 0.9700 ?
C19 H19D . 0.9700 ?
C20A H20A . 0.9600 ?
C20A H20B . 0.9600 ?
C20A H20C . 0.9600 ?
C20B H20D . 0.9600 ?
C20B H20E . 0.9600 ?
C20B H20F . 0.9600 ?
N2 H2 . 0.8600 ?

loop_
_geom_hbond_atom_site_label_D
_geom_hbond_atom_site_label_H
_geom_hbond_atom_site_label_A
_geom_hbond_site_symmetry_A
_geom_hbond_distance_DH
_geom_hbond_distance_HA
_geom_hbond_distance_DA
_geom_hbond_angle_DHA
N2 H2 N1 4_565 0.86 2.32 3.098(3) 150
